data_7052075
loop_
_publ_author_name
'Bourlier, Julien'
'Hosseini, Mir Wais'
'Planeix, Jean-Marc'
'Kyritsakas, Nathalie'

_publ_section_title
;
 Molecular tectonics: generation of 1-D interdigitated and 2-D
 interwoven helical silver coordination networks by oligoethylene
 glycol based tectons bearing two benzonitrile moieties
;
_journal_issue 1
_journal_name_full 'New Journal of Chemistry'
_journal_page_first 25
_journal_paper_doi 10.1039/b611415f
_journal_volume 31
_journal_year 2007
_chemical_formula_moiety 'C24 H18 Ag N3 O3, F6 Sb'
_chemical_formula_sum 'C24 H18 Ag F6 N3 O3 Sb'
_chemical_formula_weight 740.03
_chemical_name_systematic
;
?
;
_space_group_IT_number 2
_symmetry_cell_setting triclinic
_symmetry_space_group_name_Hall '-P 1'
_symmetry_space_group_name_H-M 'P -1'
_atom_sites_solution_hydrogens geom
_atom_sites_solution_primary direct
_atom_sites_solution_secondary difmap
_audit_creation_method SHELXL-97
_cell_angle_alpha 93.6370(10)
_cell_angle_beta 95.7360(10)
_cell_angle_gamma 95.7290(10)
_cell_formula_units_Z 2
_cell_length_a 7.0108(2)
_cell_length_b 11.0338(3)
_cell_length_c 16.9120(4)
_cell_measurement_reflns_used 7459
_cell_measurement_temperature 173(2)
_cell_measurement_theta_max 29.97
_cell_measurement_theta_min 2.14
_cell_volume 1291.62(6)
_computing_cell_refinement 'Bruker SMART'
_computing_data_collection 'Bruker SMART'
_computing_data_reduction 'Bruker SAINT'
_computing_molecular_graphics 'Bruker SHELXTL'
_computing_publication_material 'Bruker SHELXTL'
_computing_structure_refinement 'SHELXL-97 (Sheldrick, 1997)'
_computing_structure_solution 'SHELXS-97 (Sheldrick, 1990)'
_diffrn_ambient_temperature 173(2)
_diffrn_measured_fraction_theta_full 0.999
_diffrn_measured_fraction_theta_max 0.999
_diffrn_measurement_device_type 'CCD area detector'
_diffrn_measurement_method 'phi and omega scans'
_diffrn_radiation_monochromator graphite
_diffrn_radiation_source 'fine-focus sealed tube'
_diffrn_radiation_type MoK\a
_diffrn_radiation_wavelength 0.71073
_diffrn_reflns_av_R_equivalents 0.0268
_diffrn_reflns_av_sigmaI/netI 0.0209
_diffrn_reflns_limit_h_max 9
_diffrn_reflns_limit_h_min -9
_diffrn_reflns_limit_k_max 15
_diffrn_reflns_limit_k_min -15
_diffrn_reflns_limit_l_max 23
_diffrn_reflns_limit_l_min -23
_diffrn_reflns_number 33992
_diffrn_reflns_theta_full 30.00
_diffrn_reflns_theta_max 30.00
_diffrn_reflns_theta_min 2.30
_exptl_absorpt_coefficient_mu 1.879
_exptl_absorpt_correction_T_max 0.9286
_exptl_absorpt_correction_T_min 0.8956
_exptl_absorpt_correction_type multi-scan
_exptl_absorpt_process_details sadabs
_exptl_crystal_colour colorless
_exptl_crystal_density_diffrn 1.903
_exptl_crystal_density_meas ?
_exptl_crystal_density_method 'not measured'
_exptl_crystal_description prism
_exptl_crystal_F_000 718
_exptl_crystal_size_max 0.06
_exptl_crystal_size_mid 0.04
_exptl_crystal_size_min 0.04
_refine_diff_density_max 0.798
_refine_diff_density_min -0.771
_refine_diff_density_rms 0.076
_refine_ls_extinction_method none
_refine_ls_goodness_of_fit_ref 1.041
_refine_ls_hydrogen_treatment constr
_refine_ls_matrix_type full
_refine_ls_number_parameters 346
_refine_ls_number_reflns 7529
_refine_ls_number_restraints 0
_refine_ls_restrained_S_all 1.041
_refine_ls_R_factor_all 0.0286
_refine_ls_R_factor_gt 0.0220
_refine_ls_shift/su_max 0.002
_refine_ls_shift/su_mean 0.000
_refine_ls_structure_factor_coef Fsqd
_refine_ls_weighting_details 'calc w=1/[\s^2^(Fo^2^)+(0.0289P)^2^+0.5120P] where P=(Fo^2^+2Fc^2^)/3'
_refine_ls_weighting_scheme calc
_refine_ls_wR_factor_gt 0.0542
_refine_ls_wR_factor_ref 0.0570
_reflns_number_gt 6528
_reflns_number_total 7529
_reflns_threshold_expression >2sigma(I)
_cod_data_source_file b611415f.txt
_cod_data_source_block e299a
_cod_depositor_comments
;
The following automatic conversions were performed:
'_symmetry_cell_setting' value 'Triclinic' changed to 'triclinic'
according to '/home/saulius/struct/CIF-dictionaries/cif_core.dic'
dictionary named 'cif_core.dic' version 2.4.1 from 2010-06-29.

Automatic conversion script
Id: cif_fix_enum 1527 2010-12-29 10:47:43Z saulius 

The following automatic conversions were performed:

'_exptl_crystal_density_meas' value 'none' was changed to '?' - the
value is perceived as not measured.

Automatic conversion script
Id: cif_fix_values 3008 2015-01-20 13:52:24Z robertas 
;
_cod_original_sg_symbol_H-M P-1
_cod_database_code 7052075

loop_
_symmetry_equiv_pos_as_xyz
'x, y, z'
'-x, -y, -z'

loop_
_atom_site_label
_atom_site_type_symbol
_atom_site_fract_x
_atom_site_fract_y
_atom_site_fract_z
_atom_site_U_iso_or_equiv
_atom_site_adp_type
_atom_site_occupancy
_atom_site_symmetry_multiplicity
_atom_site_calc_flag
_atom_site_refinement_flags
_atom_site_disorder_assembly
_atom_site_disorder_group
Ag1 Ag 0.78730(2) -0.050001(14) 0.056301(8) 0.03539(4) Uani 1 1 d . . .
C1 C 0.9229(2) 0.27170(15) 0.25913(9) 0.0225(3) Uani 1 1 d . . .
C2 C 0.9050(3) 0.27012(16) 0.34117(10) 0.0253(3) Uani 1 1 d . . .
H2 H 0.8625 0.1964 0.3633 0.030 Uiso 1 1 calc R . .
C3 C 0.9504(2) 0.37729(16) 0.38907(9) 0.0248(3) Uani 1 1 d . . .
H3 H 0.9394 0.3772 0.4446 0.030 Uiso 1 1 calc R . .
C4 C 1.0122(2) 0.48603(15) 0.35655(9) 0.0213(3) Uani 1 1 d . . .
C5 C 1.0332(2) 0.48742(15) 0.27541(9) 0.0235(3) Uani 1 1 d . . .
H5 H 1.0776 0.5609 0.2535 0.028 Uiso 1 1 calc R . .
C6 C 0.9882(2) 0.37980(16) 0.22724(9) 0.0235(3) Uani 1 1 d . . .
H6 H 1.0020 0.3797 0.1719 0.028 Uiso 1 1 calc R . .
C7 C 0.8725(3) 0.16388(16) 0.20597(10) 0.0270(3) Uani 1 1 d . . .
N1 N 0.8320(3) 0.08129(15) 0.16103(10) 0.0351(4) Uani 1 1 d . . .
O1 O 1.0498(2) 0.58527(11) 0.41039(7) 0.0289(3) Uani 1 1 d . . .
C8 C 1.1150(3) 0.70384(16) 0.38688(11) 0.0308(4) Uani 1 1 d . . .
H8A H 1.2012 0.6943 0.3445 0.037 Uiso 1 1 calc R . .
H8B H 1.1910 0.7516 0.4331 0.037 Uiso 1 1 calc R . .
C9 C 0.9517(3) 0.77405(18) 0.35673(11) 0.0348(4) Uani 1 1 d . . .
H9A H 0.8374 0.7531 0.3851 0.042 Uiso 1 1 calc R . .
H9B H 0.9905 0.8629 0.3665 0.042 Uiso 1 1 calc R . .
O2 O 0.9057(2) 0.74237(12) 0.27261(7) 0.0310(3) Uani 1 1 d . . .
C10 C 0.7374(3) 0.77128(15) 0.23579(10) 0.0243(3) Uani 1 1 d . . .
C11 C 0.6960(3) 0.72543(15) 0.15585(10) 0.0247(3) Uani 1 1 d . . .
H11 H 0.7849 0.6797 0.1314 0.030 Uiso 1 1 calc R . .
C12 C 0.5257(3) 0.74685(15) 0.11263(10) 0.0257(3) Uani 1 1 d . . .
H12 H 0.4965 0.7149 0.0588 0.031 Uiso 1 1 calc R . .
C13 C 0.3964(3) 0.81618(16) 0.14906(11) 0.0268(3) Uani 1 1 d . . .
C14 C 0.4377(3) 0.86069(16) 0.22855(11) 0.0304(4) Uani 1 1 d . . .
H14 H 0.3488 0.9065 0.2530 0.037 Uiso 1 1 calc R . .
C15 C 0.6075(3) 0.83875(16) 0.27242(11) 0.0295(4) Uani 1 1 d . . .
H15 H 0.6351 0.8692 0.3266 0.035 Uiso 1 1 calc R . .
C16 C 0.2238(3) 0.84510(17) 0.10417(12) 0.0320(4) Uani 1 1 d . . .
N2 N 0.0894(3) 0.87398(16) 0.06902(12) 0.0411(4) Uani 1 1 d . . .
C17 C 0.5743(2) -0.26455(15) -0.18739(9) 0.0227(3) Uani 1 1 d . . .
C18 C 0.5170(3) -0.38954(16) -0.18615(10) 0.0248(3) Uani 1 1 d . . .
H18 H 0.4953 -0.4240 -0.1373 0.030 Uiso 1 1 calc R . .
C19 C 0.4925(2) -0.46221(15) -0.25672(10) 0.0245(3) Uani 1 1 d . . .
H19 H 0.4538 -0.5472 -0.2565 0.029 Uiso 1 1 calc R . .
C20 C 0.5242(2) -0.41132(14) -0.32863(9) 0.0204(3) Uani 1 1 d . . .
C21 C 0.5807(2) -0.28678(15) -0.33029(9) 0.0227(3) Uani 1 1 d . . .
H21 H 0.6018 -0.2524 -0.3792 0.027 Uiso 1 1 calc R . .
C22 C 0.6057(3) -0.21377(15) -0.25927(10) 0.0243(3) Uani 1 1 d . . .
H22 H 0.6444 -0.1288 -0.2595 0.029 Uiso 1 1 calc R . .
C23 C 0.6034(3) -0.18782(16) -0.11419(10) 0.0257(3) Uani 1 1 d . . .
N3 N 0.6271(2) -0.12688(14) -0.05615(9) 0.0310(3) Uani 1 1 d . . .
O3 O 0.49741(19) -0.49215(11) -0.39410(7) 0.0258(2) Uani 1 1 d . . .
C24 C 0.5223(3) -0.44534(15) -0.46990(9) 0.0245(3) Uani 1 1 d . . .
H24A H 0.6562 -0.4078 -0.4710 0.029 Uiso 1 1 calc R . .
H24B H 0.4330 -0.3831 -0.4814 0.029 Uiso 1 1 calc R . .
Sb1 Sb 0.0000 0.5000 0.0000 0.02183(4) Uani 1 2 d S . .
F1 F 0.2049(2) 0.59054(15) -0.03992(8) 0.0547(4) Uani 1 1 d . . .
F2 F -0.1587(2) 0.62217(13) -0.02386(8) 0.0546(4) Uani 1 1 d . . .
F3 F 0.07688(18) 0.57753(10) 0.10202(6) 0.0336(2) Uani 1 1 d . . .
Sb2 Sb 0.5000 0.0000 0.5000 0.02750(5) Uani 1 2 d S . .
F4 F 0.7165(2) 0.06391(14) 0.45422(9) 0.0563(4) Uani 1 1 d . . .
F5 F 0.4349(2) 0.15844(11) 0.52169(8) 0.0502(3) Uani 1 1 d . . .
F6 F 0.6454(2) 0.00954(12) 0.60019(7) 0.0470(3) Uani 1 1 d . . .

loop_
_atom_site_aniso_label
_atom_site_aniso_U_11
_atom_site_aniso_U_22
_atom_site_aniso_U_33
_atom_site_aniso_U_23
_atom_site_aniso_U_13
_atom_site_aniso_U_12
Ag1 0.03800(8) 0.04000(8) 0.02453(7) -0.01275(6) -0.00579(5) 0.00508(6)
C1 0.0224(8) 0.0252(8) 0.0191(7) -0.0036(6) 0.0006(6) 0.0027(6)
C2 0.0290(8) 0.0246(8) 0.0217(7) 0.0000(6) 0.0056(6) -0.0019(6)
C3 0.0303(8) 0.0290(8) 0.0142(7) -0.0004(6) 0.0043(6) -0.0014(6)
C4 0.0219(7) 0.0240(7) 0.0167(7) -0.0017(6) -0.0006(5) 0.0008(6)
C5 0.0273(8) 0.0257(8) 0.0169(7) 0.0031(6) 0.0003(6) 0.0021(6)
C6 0.0274(8) 0.0293(8) 0.0140(6) 0.0007(6) -0.0003(6) 0.0059(6)
C7 0.0299(9) 0.0296(8) 0.0213(7) -0.0026(6) 0.0015(6) 0.0051(7)
N1 0.0424(9) 0.0336(8) 0.0274(8) -0.0083(6) -0.0005(7) 0.0050(7)
O1 0.0425(7) 0.0231(6) 0.0181(5) -0.0032(4) -0.0012(5) -0.0029(5)
C8 0.0385(10) 0.0232(8) 0.0263(8) -0.0002(6) -0.0080(7) -0.0053(7)
C9 0.0494(12) 0.0281(9) 0.0247(8) -0.0042(7) -0.0050(8) 0.0070(8)
O2 0.0373(7) 0.0353(7) 0.0211(6) -0.0002(5) -0.0007(5) 0.0125(6)
C10 0.0328(9) 0.0191(7) 0.0214(7) 0.0025(6) 0.0032(6) 0.0043(6)
C11 0.0307(9) 0.0237(8) 0.0208(7) 0.0005(6) 0.0063(6) 0.0057(6)
C12 0.0312(9) 0.0234(8) 0.0224(8) 0.0014(6) 0.0042(6) 0.0020(6)
C13 0.0284(9) 0.0217(8) 0.0309(9) 0.0044(6) 0.0051(7) 0.0026(6)
C14 0.0386(10) 0.0248(8) 0.0306(9) 0.0020(7) 0.0105(7) 0.0102(7)
C15 0.0414(10) 0.0248(8) 0.0235(8) -0.0014(6) 0.0061(7) 0.0087(7)
C16 0.0316(9) 0.0239(8) 0.0410(10) 0.0027(7) 0.0056(8) 0.0026(7)
N2 0.0336(9) 0.0340(9) 0.0552(11) 0.0026(8) -0.0004(8) 0.0067(7)
C17 0.0234(8) 0.0263(8) 0.0174(7) -0.0046(6) -0.0002(6) 0.0031(6)
C18 0.0295(8) 0.0276(8) 0.0169(7) 0.0002(6) 0.0048(6) -0.0010(6)
C19 0.0295(8) 0.0222(7) 0.0208(7) -0.0005(6) 0.0042(6) -0.0018(6)
C20 0.0222(7) 0.0223(7) 0.0156(6) -0.0028(5) 0.0000(5) 0.0025(6)
C21 0.0294(8) 0.0221(7) 0.0161(7) 0.0000(6) 0.0005(6) 0.0037(6)
C22 0.0296(8) 0.0209(7) 0.0209(7) -0.0029(6) -0.0001(6) 0.0016(6)
C23 0.0276(8) 0.0276(8) 0.0208(7) -0.0013(6) -0.0001(6) 0.0022(6)
N3 0.0423(9) 0.0286(7) 0.0206(7) -0.0039(6) -0.0002(6) 0.0029(6)
O3 0.0388(7) 0.0220(6) 0.0152(5) -0.0034(4) 0.0021(5) 0.0008(5)
C24 0.0328(9) 0.0251(8) 0.0145(7) -0.0021(6) -0.0009(6) 0.0036(6)
Sb1 0.03000(8) 0.02287(7) 0.01323(7) 0.00162(5) 0.00308(5) 0.00491(6)
F1 0.0522(8) 0.0779(10) 0.0287(6) 0.0055(6) 0.0090(6) -0.0246(7)
F2 0.0752(10) 0.0460(7) 0.0430(7) -0.0055(6) -0.0160(7) 0.0362(7)
F3 0.0506(7) 0.0328(6) 0.0159(4) -0.0027(4) 0.0003(4) 0.0030(5)
Sb2 0.04370(10) 0.01960(7) 0.01800(7) -0.00033(5) 0.00786(6) -0.00593(6)
F4 0.0580(9) 0.0600(9) 0.0510(8) 0.0113(7) 0.0232(7) -0.0155(7)
F5 0.0855(10) 0.0276(6) 0.0381(7) -0.0028(5) 0.0080(7) 0.0103(6)
F6 0.0661(9) 0.0464(7) 0.0252(6) -0.0026(5) -0.0039(5) 0.0016(6)

loop_
_atom_type_symbol
_atom_type_description
_atom_type_scat_dispersion_real
_atom_type_scat_dispersion_imag
_atom_type_scat_source
C C 0.0033 0.0016 'International Tables Vol C Tables 4.2.6.8 and 6.1.1.4'
H H 0.0000 0.0000 'International Tables Vol C Tables 4.2.6.8 and 6.1.1.4'
N N 0.0061 0.0033 'International Tables Vol C Tables 4.2.6.8 and 6.1.1.4'
O O 0.0106 0.0060 'International Tables Vol C Tables 4.2.6.8 and 6.1.1.4'
F F 0.0171 0.0103 'International Tables Vol C Tables 4.2.6.8 and 6.1.1.4'
Ag Ag -0.8971 1.1015 'International Tables Vol C Tables 4.2.6.8 and 6.1.1.4'
Sb Sb -0.5866 1.5461 'International Tables Vol C Tables 4.2.6.8 and 6.1.1.4'

loop_
_geom_angle_atom_site_label_1
_geom_angle_atom_site_label_2
_geom_angle_atom_site_label_3
_geom_angle
_geom_angle_site_symmetry_1
_geom_angle_site_symmetry_3
_geom_angle_publ_flag
N3 Ag1 N1 152.03(6) . . ?
N3 Ag1 N2 108.79(7) . 1_645 ?
N1 Ag1 N2 98.46(7) . 1_645 ?
C6 C1 C2 120.19(15) . . ?
C6 C1 C7 118.29(15) . . ?
C2 C1 C7 121.51(16) . . ?
C3 C2 C1 119.00(15) . . ?
C3 C2 H2 120.5 . . ?
C1 C2 H2 120.5 . . ?
C2 C3 C4 120.61(14) . . ?
C2 C3 H3 119.7 . . ?
C4 C3 H3 119.7 . . ?
O1 C4 C5 125.00(15) . . ?
O1 C4 C3 114.50(14) . . ?
C5 C4 C3 120.50(15) . . ?
C6 C5 C4 118.97(15) . . ?
C6 C5 H5 120.5 . . ?
C4 C5 H5 120.5 . . ?
C5 C6 C1 120.71(14) . . ?
C5 C6 H6 119.6 . . ?
C1 C6 H6 119.6 . . ?
N1 C7 C1 177.1(2) . . ?
C7 N1 Ag1 166.80(16) . . ?
C4 O1 C8 121.60(13) . . ?
O1 C8 C9 112.99(16) . . ?
O1 C8 H8A 109.0 . . ?
C9 C8 H8A 109.0 . . ?
O1 C8 H8B 109.0 . . ?
C9 C8 H8B 109.0 . . ?
H8A C8 H8B 107.8 . . ?
O2 C9 C8 108.46(15) . . ?
O2 C9 H9A 110.0 . . ?
C8 C9 H9A 110.0 . . ?
O2 C9 H9B 110.0 . . ?
C8 C9 H9B 110.0 . . ?
H9A C9 H9B 108.4 . . ?
C10 O2 C9 119.21(14) . . ?
O2 C10 C15 124.60(16) . . ?
O2 C10 C11 114.95(15) . . ?
C15 C10 C11 120.43(17) . . ?
C12 C11 C10 120.09(16) . . ?
C12 C11 H11 120.0 . . ?
C10 C11 H11 120.0 . . ?
C11 C12 C13 119.49(16) . . ?
C11 C12 H12 120.3 . . ?
C13 C12 H12 120.3 . . ?
C14 C13 C12 120.14(17) . . ?
C14 C13 C16 119.37(17) . . ?
C12 C13 C16 120.46(17) . . ?
C15 C14 C13 120.66(17) . . ?
C15 C14 H14 119.7 . . ?
C13 C14 H14 119.7 . . ?
C14 C15 C10 119.17(16) . . ?
C14 C15 H15 120.4 . . ?
C10 C15 H15 120.4 . . ?
N2 C16 C13 176.7(2) . . ?
C16 N2 Ag1 154.25(18) . 1_465 ?
C22 C17 C18 120.39(14) . . ?
C22 C17 C23 119.68(15) . . ?
C18 C17 C23 119.92(15) . . ?
C19 C18 C17 119.22(15) . . ?
C19 C18 H18 120.4 . . ?
C17 C18 H18 120.4 . . ?
C18 C19 C20 120.35(15) . . ?
C18 C19 H19 119.8 . . ?
C20 C19 H19 119.8 . . ?
O3 C20 C21 124.26(14) . . ?
O3 C20 C19 115.03(14) . . ?
C21 C20 C19 120.71(14) . . ?
C22 C21 C20 118.92(15) . . ?
C22 C21 H21 120.5 . . ?
C20 C21 H21 120.5 . . ?
C21 C22 C17 120.42(15) . . ?
C21 C22 H22 119.8 . . ?
C17 C22 H22 119.8 . . ?
N3 C23 C17 179.8(2) . . ?
C23 N3 Ag1 154.80(15) . . ?
C20 O3 C24 117.80(12) . . ?
O3 C24 C24 105.45(17) . 2_644 ?
O3 C24 H24A 110.7 . . ?
C24 C24 H24A 110.7 2_644 . ?
O3 C24 H24B 110.7 . . ?
C24 C24 H24B 110.7 2_644 . ?
H24A C24 H24B 108.8 . . ?
F2 Sb1 F2 180.0 2_565 . ?
F2 Sb1 F1 90.06(8) 2_565 . ?
F2 Sb1 F1 89.94(8) . . ?
F2 Sb1 F1 89.94(8) 2_565 2_565 ?
F2 Sb1 F1 90.06(8) . 2_565 ?
F1 Sb1 F1 180.0 . 2_565 ?
F2 Sb1 F3 90.53(5) 2_565 2_565 ?
F2 Sb1 F3 89.47(5) . 2_565 ?
F1 Sb1 F3 90.06(5) . 2_565 ?
F1 Sb1 F3 89.94(6) 2_565 2_565 ?
F2 Sb1 F3 89.47(5) 2_565 . ?
F2 Sb1 F3 90.53(5) . . ?
F1 Sb1 F3 89.94(5) . . ?
F1 Sb1 F3 90.06(5) 2_565 . ?
F3 Sb1 F3 180.0 2_565 . ?
F4 Sb2 F4 180.0 . 2_656 ?
F4 Sb2 F5 89.96(7) . . ?
F4 Sb2 F5 90.04(7) 2_656 . ?
F4 Sb2 F5 90.04(7) . 2_656 ?
F4 Sb2 F5 89.96(7) 2_656 2_656 ?
F5 Sb2 F5 180.00(9) . 2_656 ?
F4 Sb2 F6 90.44(7) . . ?
F4 Sb2 F6 89.57(7) 2_656 . ?
F5 Sb2 F6 89.72(6) . . ?
F5 Sb2 F6 90.28(6) 2_656 . ?
F4 Sb2 F6 89.56(7) . 2_656 ?
F4 Sb2 F6 90.43(7) 2_656 2_656 ?
F5 Sb2 F6 90.28(6) . 2_656 ?
F5 Sb2 F6 89.73(6) 2_656 2_656 ?
F6 Sb2 F6 180.0 . 2_656 ?

loop_
_geom_bond_atom_site_label_1
_geom_bond_atom_site_label_2
_geom_bond_distance
_geom_bond_site_symmetry_2
_geom_bond_publ_flag
Ag1 N3 2.1854(15) . ?
Ag1 N1 2.1924(16) . ?
Ag1 N2 2.3499(18) 1_645 ?
C1 C6 1.395(2) . ?
C1 C2 1.407(2) . ?
C1 C7 1.437(2) . ?
C2 C3 1.381(2) . ?
C2 H2 0.9500 . ?
C3 C4 1.399(2) . ?
C3 H3 0.9500 . ?
C4 O1 1.3658(19) . ?
C4 C5 1.396(2) . ?
C5 C6 1.387(2) . ?
C5 H5 0.9500 . ?
C6 H6 0.9500 . ?
C7 N1 1.143(2) . ?
O1 C8 1.436(2) . ?
C8 C9 1.510(3) . ?
C8 H8A 0.9900 . ?
C8 H8B 0.9900 . ?
C9 O2 1.440(2) . ?
C9 H9A 0.9900 . ?
C9 H9B 0.9900 . ?
O2 C10 1.354(2) . ?
C10 C15 1.399(2) . ?
C10 C11 1.405(2) . ?
C11 C12 1.386(2) . ?
C11 H11 0.9500 . ?
C12 C13 1.406(2) . ?
C12 H12 0.9500 . ?
C13 C14 1.394(3) . ?
C13 C16 1.438(3) . ?
C14 C15 1.390(3) . ?
C14 H14 0.9500 . ?
C15 H15 0.9500 . ?
C16 N2 1.147(3) . ?
N2 Ag1 2.3499(18) 1_465 ?
C17 C22 1.398(2) . ?
C17 C18 1.399(2) . ?
C17 C23 1.440(2) . ?
C18 C19 1.381(2) . ?
C18 H18 0.9500 . ?
C19 C20 1.400(2) . ?
C19 H19 0.9500 . ?
C20 O3 1.3625(18) . ?
C20 C21 1.395(2) . ?
C21 C22 1.389(2) . ?
C21 H21 0.9500 . ?
C22 H22 0.9500 . ?
C23 N3 1.142(2) . ?
O3 C24 1.4321(19) . ?
C24 C24 1.515(3) 2_644 ?
C24 H24A 0.9900 . ?
C24 H24B 0.9900 . ?
Sb1 F2 1.8701(12) 2_565 ?
Sb1 F2 1.8701(12) . ?
Sb1 F1 1.8738(12) . ?
Sb1 F1 1.8738(12) 2_565 ?
Sb1 F3 1.8799(10) 2_565 ?
Sb1 F3 1.8800(10) . ?
Sb2 F4 1.8682(13) . ?
Sb2 F4 1.8682(13) 2_656 ?
Sb2 F5 1.8735(12) . ?
Sb2 F5 1.8735(12) 2_656 ?
Sb2 F6 1.8795(12) . ?
Sb2 F6 1.8795(12) 2_656 ?
